data_7704973
loop_
_publ_author_name
'Chapple, Peter M.'
'Cordier, Marie'
'Dorcet, Vincent'
'Roisnel, Thierry'
'Carpentier, Jean-Fran\,cois'
'Sarazin, Yann'

_publ_section_title
;
 A versatile nitrogen ligand for alkaline-earth chemistry.
;
_journal_issue 34
_journal_name_full 'Dalton transactions (Cambridge, England : 2003)'
_journal_page_first 11878
_journal_page_last 11889
_journal_paper_doi 10.1039/d0dt02236e
_journal_volume 49
_journal_year 2020
_chemical_compound_source 'synthesis as described'
_chemical_formula_moiety 'C57 H85 Ca N3 O Si2'
_chemical_formula_sum 'C57 H85 Ca N3 O Si2'
_chemical_formula_weight 924.53
_space_group_crystal_system monoclinic
_space_group_IT_number 14
_space_group_name_Hall '-P 2yn'
_space_group_name_H-M_alt 'P 1 21/n 1'
_atom_sites_solution_hydrogens geom
_atom_sites_solution_primary dual
_atom_sites_solution_secondary difmap
_audit_update_record
;
2020-05-05 deposited with the CCDC.	2020-07-30 downloaded from the CCDC.
;
_cell_angle_alpha 90
_cell_angle_beta 103.089(3)
_cell_angle_gamma 90
_cell_formula_units_Z 4
_cell_length_a 13.1266(12)
_cell_length_b 22.5176(16)
_cell_length_c 19.2806(17)
_cell_measurement_reflns_used 9876
_cell_measurement_temperature 150
_cell_measurement_theta_max 27.5104
_cell_measurement_theta_min 2.5464
_cell_measurement_wavelength 0.71073
_cell_volume 5550.9(8)
_computing_cell_refinement 'APEX3 (Bruker, 2015)'
_computing_data_collection 'Bruker APEX3 (Bruker, 2015)'
_computing_data_reduction 'SAINT (Bruker, 2014)'
_computing_molecular_graphics
;
   'SXGRAPH (L. Farrugia, 1999), Mercury (CSD, 2016)'
;
_computing_publication_material 'CRYSCALC (T. Roisnel, local program, 2020)'
_computing_structure_refinement 'SHELXL-2018_3 (Sheldrick, 2018)'
_computing_structure_solution 'SHELXT (G. Sheldrick, 2015)'
_diffrn_ambient_temperature 150
_diffrn_detector '(CMOS) PHOTON 100'
_diffrn_detector_area_resol_mean 10.4167
_diffrn_measured_fraction_theta_full 0.981
_diffrn_measured_fraction_theta_max 0.973
_diffrn_measurement_device_type 'D8 VENTURE Bruker AXS'
_diffrn_measurement_method 'rotation images'
_diffrn_orient_matrix_UB_11 0.0291911
_diffrn_orient_matrix_UB_12 -0.0034538
_diffrn_orient_matrix_UB_13 -0.0433977
_diffrn_orient_matrix_UB_21 -0.0713106
_diffrn_orient_matrix_UB_22 0.0065315
_diffrn_orient_matrix_UB_23 -0.0307633
_diffrn_orient_matrix_UB_31 0.0129468
_diffrn_orient_matrix_UB_32 0.0437626
_diffrn_orient_matrix_UB_33 0.0011664
_diffrn_radiation_monochromator 'multilayer monochromator'
_diffrn_radiation_probe x-ray
_diffrn_radiation_source 'Incoatec microfocus sealed tube'
_diffrn_radiation_type MoK\a
_diffrn_radiation_wavelength 0.71073
_diffrn_reflns_av_R_equivalents 0.1123
_diffrn_reflns_av_unetI/netI 0.0665
_diffrn_reflns_limit_h_max 17
_diffrn_reflns_limit_h_min -17
_diffrn_reflns_limit_k_max 22
_diffrn_reflns_limit_k_min -29
_diffrn_reflns_limit_l_max 25
_diffrn_reflns_limit_l_min -25
_diffrn_reflns_number 77787
_diffrn_reflns_theta_full 25.242
_diffrn_reflns_theta_max 27.599
_diffrn_reflns_theta_min 2.109
_diffrn_source_current 1.0
_diffrn_source_voltage 55.0
_exptl_absorpt_coefficient_mu 0.195
_exptl_absorpt_correction_T_max 1.000
_exptl_absorpt_correction_T_min 0.881
_exptl_absorpt_correction_type multi-scan
_exptl_absorpt_process_details
;
  [Sheldrick, G.M. (2014). SADABS Bruker AXS Inc., Madison, Wisconsin, USA]
;
_exptl_crystal_colour yellow
_exptl_crystal_density_diffrn 1.106
_exptl_crystal_description prism
_exptl_crystal_F_000 2016
_exptl_crystal_size_max 0.300
_exptl_crystal_size_mid 0.130
_exptl_crystal_size_min 0.050
_refine_diff_density_max 1.363
_refine_diff_density_min -0.542
_refine_diff_density_rms 0.067
_refine_ls_extinction_method none
_refine_ls_goodness_of_fit_ref 0.973
_refine_ls_hydrogen_treatment constr
_refine_ls_matrix_type full
_refine_ls_number_parameters 587
_refine_ls_number_reflns 12531
_refine_ls_number_restraints 0
_refine_ls_restrained_S_all 0.973
_refine_ls_R_factor_all 0.1078
_refine_ls_R_factor_gt 0.0659
_refine_ls_shift/su_max 0.001
_refine_ls_shift/su_mean 0.000
_refine_ls_structure_factor_coef Fsqd
_refine_ls_weighting_details 'w=1/[\s^2^(Fo^2^)+(0.0586P)^2^+10.7427P] where P=(Fo^2^+2Fc^2^)/3'
_refine_ls_weighting_scheme calc
_refine_ls_wR_factor_gt 0.1434
_refine_ls_wR_factor_ref 0.1652
_reflns_Friedel_coverage 0.000
_reflns_number_gt 8688
_reflns_number_total 12531
_reflns_threshold_expression >2sigma(I)
_cod_data_source_file d0dt02236e2.cif
_cod_data_source_block PC091
_cod_depositor_comments 'Adding full bibliography for 7704966--7704975.cif.'
_cod_original_sg_symbol_H-M 'P 21/n'
_cod_database_code 7704973

loop_
_space_group_symop_operation_xyz
'x, y, z'
'-x+1/2, y+1/2, -z+1/2'
'-x, -y, -z'
'x-1/2, -y-1/2, z-1/2'

loop_
_atom_site_label
_atom_site_type_symbol
_atom_site_fract_x
_atom_site_fract_y
_atom_site_fract_z
_atom_site_U_iso_or_equiv
_atom_site_adp_type
_atom_site_occupancy
_atom_site_site_symmetry_order
_atom_site_calc_flag
_atom_site_refinement_flags_posn
_atom_site_refinement_flags_adp
_atom_site_refinement_flags_occupancy
_atom_site_disorder_assembly
_atom_site_disorder_group
Ca1 Ca 0.73000(4) 0.46467(2) 0.72615(3) 0.01608(12) Uani 1 1 d . . . . .
Si1 Si 0.80152(7) 0.43174(4) 0.92263(5) 0.0290(2) Uani 1 1 d . . . . .
Si2 Si 0.81747(7) 0.32423(4) 0.82600(5) 0.0330(2) Uani 1 1 d . . . . .
O1 O 0.77735(16) 0.56806(9) 0.74971(11) 0.0310(5) Uani 1 1 d . . . . .
C2 C 0.7195(3) 0.62342(14) 0.7447(2) 0.0409(8) Uani 1 1 d . . . . .
H2A H 0.643619 0.615773 0.737936 0.049 Uiso 1 1 calc R U . . .
H2B H 0.731263 0.647745 0.704485 0.049 Uiso 1 1 calc R U . . .
C3 C 0.7614(3) 0.65393(15) 0.8139(2) 0.0431(8) Uani 1 1 d . . . . .
H3A H 0.728067 0.638691 0.851555 0.052 Uiso 1 1 calc R U . . .
H3B H 0.750606 0.697396 0.809462 0.052 Uiso 1 1 calc R U . . .
C4 C 0.8756(3) 0.63862(15) 0.8295(2) 0.0427(8) Uani 1 1 d . . . . .
H4A H 0.902289 0.630654 0.880863 0.051 Uiso 1 1 calc R U . . .
H4B H 0.916511 0.671552 0.815238 0.051 Uiso 1 1 calc R U . . .
C5 C 0.8833(3) 0.58331(16) 0.7859(2) 0.0430(9) Uani 1 1 d . . . . .
H5A H 0.926406 0.591256 0.750859 0.052 Uiso 1 1 calc R U . . .
H5B H 0.915720 0.550386 0.817252 0.052 Uiso 1 1 calc R U . . .
N6 N 0.65104(16) 0.39602(9) 0.63832(11) 0.0147(4) Uani 1 1 d . . . . .
C11 C 0.8160(2) 0.40564(13) 0.83602(15) 0.0262(6) Uani 1 1 d . . . . .
H11 H 0.891354 0.415101 0.839072 0.031 Uiso 1 1 calc R U . . .
C12 C 0.7906(3) 0.51495(15) 0.9269(2) 0.0407(8) Uani 1 1 d . . . . .
H12A H 0.857711 0.533029 0.924804 0.061 Uiso 1 1 calc R U . . .
H12B H 0.771985 0.526241 0.971544 0.061 Uiso 1 1 calc R U . . .
H12C H 0.736278 0.528895 0.886546 0.061 Uiso 1 1 calc R U . . .
C13 C 0.9172(3) 0.41656(17) 0.99896(19) 0.0484(9) Uani 1 1 d . . . . .
H13A H 0.929564 0.373657 1.003349 0.073 Uiso 1 1 calc R U . . .
H13B H 0.902568 0.431890 1.043273 0.073 Uiso 1 1 calc R U . . .
H13C H 0.979443 0.436257 0.989822 0.073 Uiso 1 1 calc R U . . .
C14 C 0.6826(3) 0.39986(16) 0.9479(2) 0.0486(9) Uani 1 1 d . . . . .
H14A H 0.620685 0.407848 0.909850 0.073 Uiso 1 1 calc R U . . .
H14B H 0.673836 0.418233 0.992207 0.073 Uiso 1 1 calc R U . . .
H14C H 0.691332 0.356874 0.954661 0.073 Uiso 1 1 calc R U . . .
C15 C 0.8891(3) 0.27975(17) 0.9055(2) 0.0542(11) Uani 1 1 d . . . . .
H15A H 0.960977 0.294465 0.920803 0.081 Uiso 1 1 calc R U . . .
H15B H 0.890357 0.237786 0.892176 0.081 Uiso 1 1 calc R U . . .
H15C H 0.853168 0.283955 0.944526 0.081 Uiso 1 1 calc R U . . .
C16 C 0.6817(3) 0.29175(16) 0.8047(2) 0.0500(10) Uani 1 1 d . . . . .
H16A H 0.643803 0.305201 0.840164 0.075 Uiso 1 1 calc R U . . .
H16B H 0.686261 0.248309 0.805699 0.075 Uiso 1 1 calc R U . . .
H16C H 0.644535 0.304852 0.757277 0.075 Uiso 1 1 calc R U . . .
C17 C 0.8860(3) 0.30051(15) 0.75499(19) 0.0455(9) Uani 1 1 d . . . . .
H17A H 0.848556 0.316302 0.708884 0.068 Uiso 1 1 calc R U . . .
H17B H 0.887486 0.257052 0.752763 0.068 Uiso 1 1 calc R U . . .
H17C H 0.957769 0.315816 0.766268 0.068 Uiso 1 1 calc R U . . .
N21 N 0.53332(16) 0.48312(9) 0.71264(11) 0.0161(4) Uani 1 1 d . . . . .
C22 C 0.49120(19) 0.54137(11) 0.72180(14) 0.0184(5) Uani 1 1 d . . . . .
C23 C 0.4700(2) 0.57878(12) 0.66196(15) 0.0233(6) Uani 1 1 d . . . . .
C24 C 0.4322(3) 0.63530(14) 0.66954(19) 0.0374(8) Uani 1 1 d . . . . .
H24 H 0.415917 0.661055 0.629532 0.045 Uiso 1 1 calc R U . . .
C25 C 0.4181(3) 0.65449(15) 0.7346(2) 0.0456(9) Uani 1 1 d . . . . .
H25 H 0.393658 0.693666 0.739181 0.055 Uiso 1 1 calc R U . . .
C26 C 0.4390(3) 0.61773(15) 0.79257(18) 0.0373(8) Uani 1 1 d . . . . .
H26 H 0.428477 0.631847 0.836841 0.045 Uiso 1 1 calc R U . . .
C27 C 0.4758(2) 0.55961(13) 0.78812(15) 0.0251(6) Uani 1 1 d . . . . .
C28 C 0.4858(2) 0.55790(13) 0.59038(15) 0.0271(6) Uani 1 1 d . . . . .
H28 H 0.536897 0.524287 0.599393 0.033 Uiso 1 1 calc R U . . .
C29 C 0.3839(3) 0.53409(17) 0.54491(18) 0.0458(9) Uani 1 1 d . . . . .
H29A H 0.329390 0.564521 0.540421 0.069 Uiso 1 1 calc R U . . .
H29B H 0.362569 0.498619 0.567480 0.069 Uiso 1 1 calc R U . . .
H29C H 0.393972 0.523783 0.497542 0.069 Uiso 1 1 calc R U . . .
C30 C 0.5311(3) 0.60594(16) 0.55024(18) 0.0407(8) Uani 1 1 d . . . . .
H30A H 0.479878 0.637932 0.536673 0.061 Uiso 1 1 calc R U . . .
H30B H 0.547514 0.588766 0.507346 0.061 Uiso 1 1 calc R U . . .
H30C H 0.595098 0.621950 0.580953 0.061 Uiso 1 1 calc R U . . .
C31 C 0.4974(2) 0.51863(14) 0.85214(15) 0.0274(6) Uani 1 1 d . . . . .
H31 H 0.554784 0.490961 0.846956 0.033 Uiso 1 1 calc R U . . .
C32 C 0.5334(3) 0.55172(17) 0.92284(17) 0.0403(8) Uani 1 1 d . . . . .
H32A H 0.588244 0.580221 0.918870 0.060 Uiso 1 1 calc R U . . .
H32B H 0.561115 0.523174 0.960806 0.060 Uiso 1 1 calc R U . . .
H32C H 0.474013 0.572932 0.934103 0.060 Uiso 1 1 calc R U . . .
C33 C 0.4019(3) 0.48101(18) 0.85605(18) 0.0445(9) Uani 1 1 d . . . . .
H33A H 0.344752 0.507028 0.862138 0.067 Uiso 1 1 calc R U . . .
H33B H 0.420044 0.453721 0.896566 0.067 Uiso 1 1 calc R U . . .
H33C H 0.379817 0.458166 0.811937 0.067 Uiso 1 1 calc R U . . .
C34 C 0.4626(2) 0.44278(11) 0.69481(13) 0.0166(5) Uani 1 1 d . . . . .
H34 H 0.393849 0.453215 0.698459 0.020 Uiso 1 1 calc R U . . .
C35 C 0.4762(2) 0.38347(11) 0.66989(13) 0.0170(5) Uani 1 1 d . . . . .
C36 C 0.56114(19) 0.36537(11) 0.64153(13) 0.0146(5) Uani 1 1 d . . . . .
C37 C 0.55562(19) 0.30900(11) 0.60774(13) 0.0146(5) Uani 1 1 d . . . . .
C38 C 0.4729(2) 0.27015(11) 0.60702(13) 0.0177(5) Uani 1 1 d . . . . .
H38 H 0.471786 0.232467 0.584686 0.021 Uiso 1 1 calc R U . . .
C39 C 0.3918(2) 0.28629(12) 0.63891(14) 0.0202(5) Uani 1 1 d . . . . .
C40 C 0.3938(2) 0.34313(12) 0.66735(14) 0.0198(5) Uani 1 1 d . . . . .
H40 H 0.336197 0.355377 0.686116 0.024 Uiso 1 1 calc R U . . .
C41 C 0.3040(2) 0.24244(13) 0.64458(17) 0.0278(6) Uani 1 1 d . . . . .
C42A C 0.3302(5) 0.1781(3) 0.6252(4) 0.0385(6) Uani 0.478(3) 1 d . . P A 1
H42A H 0.399746 0.167083 0.652993 0.058 Uiso 0.478(3) 1 calc R U P A 1
H42B H 0.278017 0.150621 0.636114 0.058 Uiso 0.478(3) 1 calc R U P A 1
H42C H 0.329293 0.175927 0.574308 0.058 Uiso 0.478(3) 1 calc R U P A 1
C43A C 0.2050(5) 0.2612(3) 0.6066(4) 0.0385(6) Uani 0.478(3) 1 d . . P A 1
H43A H 0.152318 0.231783 0.611988 0.058 Uiso 0.478(3) 1 calc R U P A 1
H43B H 0.188137 0.299564 0.625175 0.058 Uiso 0.478(3) 1 calc R U P A 1
H43C H 0.205504 0.265297 0.556053 0.058 Uiso 0.478(3) 1 calc R U P A 1
C44A C 0.3102(5) 0.2367(3) 0.7285(4) 0.0385(6) Uani 0.478(3) 1 d . . P A 1
H44A H 0.380393 0.223538 0.752798 0.058 Uiso 0.478(3) 1 calc R U P A 1
H44B H 0.295542 0.275369 0.747402 0.058 Uiso 0.478(3) 1 calc R U P A 1
H44C H 0.258458 0.207635 0.736497 0.058 Uiso 0.478(3) 1 calc R U P A 1
C42B C 0.2540(5) 0.2171(3) 0.5669(4) 0.0385(6) Uani 0.522(3) 1 d . . P A 2
H42D H 0.229736 0.250227 0.534357 0.058 Uiso 0.522(3) 1 calc R U P A 2
H42E H 0.306781 0.194291 0.549615 0.058 Uiso 0.522(3) 1 calc R U P A 2
H42F H 0.194675 0.191286 0.569079 0.058 Uiso 0.522(3) 1 calc R U P A 2
C43B C 0.2062(5) 0.2742(3) 0.6630(4) 0.0385(6) Uani 0.522(3) 1 d . . P A 2
H43D H 0.182961 0.306532 0.629039 0.058 Uiso 0.522(3) 1 calc R U P A 2
H43E H 0.149424 0.245421 0.659938 0.058 Uiso 0.522(3) 1 calc R U P A 2
H43F H 0.225655 0.290418 0.711343 0.058 Uiso 0.522(3) 1 calc R U P A 2
C44B C 0.3397(5) 0.1953(3) 0.6928(4) 0.0385(6) Uani 0.522(3) 1 d . . P A 2
H44D H 0.281245 0.168765 0.694494 0.058 Uiso 0.522(3) 1 calc R U P A 2
H44E H 0.394381 0.173088 0.676791 0.058 Uiso 0.522(3) 1 calc R U P A 2
H44F H 0.368314 0.211613 0.740345 0.058 Uiso 0.522(3) 1 calc R U P A 2
N51 N 0.86083(16) 0.46162(10) 0.64356(12) 0.0190(5) Uani 1 1 d . . . . .
C52 C 0.9464(2) 0.50418(12) 0.65185(15) 0.0217(6) Uani 1 1 d . . . . .
C53 C 1.0369(2) 0.49433(14) 0.70475(16) 0.0282(6) Uani 1 1 d . . . . .
C54 C 1.1193(2) 0.53453(15) 0.71081(18) 0.0375(8) Uani 1 1 d . . . . .
H54 H 1.181823 0.528216 0.746027 0.045 Uiso 1 1 calc R U . . .
C55 C 1.1117(3) 0.58326(16) 0.6666(2) 0.0422(9) Uani 1 1 d . . . . .
H55 H 1.168702 0.610040 0.671079 0.051 Uiso 1 1 calc R U . . .
C56 C 1.0208(3) 0.59283(14) 0.61587(19) 0.0374(8) Uani 1 1 d . . . . .
H56 H 1.015606 0.626802 0.586057 0.045 Uiso 1 1 calc R U . . .
C57 C 0.9358(2) 0.55378(13) 0.60714(16) 0.0270(6) Uani 1 1 d . . . . .
C58 C 1.0503(2) 0.44013(15) 0.75270(18) 0.0367(8) Uani 1 1 d . . . . .
H58 H 0.979382 0.422646 0.749435 0.044 Uiso 1 1 calc R U . . .
C59 C 1.1164(3) 0.39341(19) 0.7254(3) 0.0612(12) Uani 1 1 d . . . . .
H59A H 1.185258 0.410081 0.725117 0.092 Uiso 1 1 calc R U . . .
H59B H 1.081308 0.381678 0.676882 0.092 Uiso 1 1 calc R U . . .
H59C H 1.124848 0.358547 0.756573 0.092 Uiso 1 1 calc R U . . .
C60 C 1.0965(3) 0.4544(2) 0.8311(2) 0.0539(11) Uani 1 1 d . . . . .
H60A H 1.169343 0.467204 0.837002 0.081 Uiso 1 1 calc R U . . .
H60B H 1.093893 0.418897 0.860055 0.081 Uiso 1 1 calc R U . . .
H60C H 1.055906 0.486302 0.846593 0.081 Uiso 1 1 calc R U . . .
C61 C 0.8394(2) 0.56571(14) 0.54868(17) 0.0332(7) Uani 1 1 d . . . . .
H61 H 0.780973 0.540848 0.558274 0.040 Uiso 1 1 calc R U . . .
C62 C 0.8580(3) 0.5477(2) 0.4764(2) 0.0567(11) Uani 1 1 d . . . . .
H62A H 0.917163 0.570313 0.466764 0.085 Uiso 1 1 calc R U . . .
H62B H 0.795191 0.556196 0.439277 0.085 Uiso 1 1 calc R U . . .
H62C H 0.873653 0.505187 0.476539 0.085 Uiso 1 1 calc R U . . .
C63 C 0.8051(3) 0.63072(18) 0.5461(3) 0.0587(11) Uani 1 1 d . . . . .
H63A H 0.795167 0.642684 0.593026 0.088 Uiso 1 1 calc R U . . .
H63B H 0.739156 0.635438 0.510646 0.088 Uiso 1 1 calc R U . . .
H63C H 0.858980 0.655697 0.533096 0.088 Uiso 1 1 calc R U . . .
C64 C 0.8657(2) 0.42036(12) 0.59857(15) 0.0210(6) Uani 1 1 d . . . . .
H64 H 0.921493 0.423508 0.574827 0.025 Uiso 1 1 calc R U . . .
C65 C 0.7975(2) 0.36964(11) 0.57921(14) 0.0181(5) Uani 1 1 d . . . . .
C66 C 0.70206(19) 0.35988(11) 0.59996(13) 0.0158(5) Uani 1 1 d . . . . .
C67 C 0.64809(19) 0.30567(11) 0.57926(13) 0.0155(5) Uani 1 1 d . . . . .
C68 C 0.6855(2) 0.26325(11) 0.53915(14) 0.0182(5) Uani 1 1 d . . . . .
H68 H 0.647550 0.227437 0.526558 0.022 Uiso 1 1 calc R U . . .
C69 C 0.7783(2) 0.27278(11) 0.51717(14) 0.0209(6) Uani 1 1 d . . . . .
C70 C 0.8310(2) 0.32614(12) 0.53751(15) 0.0212(6) Uani 1 1 d . . . . .
H70 H 0.893602 0.333365 0.522012 0.025 Uiso 1 1 calc R U . . .
C71 C 0.8227(2) 0.22704(13) 0.47266(17) 0.0294(7) Uani 1 1 d . . . . .
C72A C 0.7616(4) 0.16923(17) 0.4639(3) 0.0482(7) Uani 0.864(4) 1 d . . P B 1
H72A H 0.761722 0.152688 0.510977 0.072 Uiso 0.864(4) 1 calc R U P B 1
H72B H 0.689401 0.176788 0.438205 0.072 Uiso 0.864(4) 1 calc R U P B 1
H72C H 0.794228 0.140904 0.437025 0.072 Uiso 0.864(4) 1 calc R U P B 1
C73A C 0.9363(3) 0.21248(18) 0.5117(3) 0.0482(7) Uani 0.864(4) 1 d . . P B 1
H73A H 0.936692 0.195923 0.558753 0.072 Uiso 0.864(4) 1 calc R U P B 1
H73B H 0.965909 0.183440 0.483876 0.072 Uiso 0.864(4) 1 calc R U P B 1
H73C H 0.978391 0.248851 0.517184 0.072 Uiso 0.864(4) 1 calc R U P B 1
C74A C 0.8225(4) 0.25244(18) 0.4005(3) 0.0482(7) Uani 0.864(4) 1 d . . P B 1
H74A H 0.861977 0.289750 0.406091 0.072 Uiso 0.864(4) 1 calc R U P B 1
H74B H 0.855158 0.224110 0.373540 0.072 Uiso 0.864(4) 1 calc R U P B 1
H74C H 0.750330 0.259995 0.374720 0.072 Uiso 0.864(4) 1 calc R U P B 1
C72B C 0.840(2) 0.1701(11) 0.5078(17) 0.0482(7) Uani 0.136(4) 1 d . . P B 2
H72D H 0.778143 0.159384 0.525928 0.072 Uiso 0.136(4) 1 calc R U P B 2
H72E H 0.851324 0.139875 0.473846 0.072 Uiso 0.136(4) 1 calc R U P B 2
H72F H 0.901150 0.172329 0.547566 0.072 Uiso 0.136(4) 1 calc R U P B 2
C73B C 0.914(2) 0.2488(11) 0.4419(17) 0.0482(7) Uani 0.136(4) 1 d . . P B 2
H73D H 0.896658 0.287458 0.419029 0.072 Uiso 0.136(4) 1 calc R U P B 2
H73E H 0.976976 0.252562 0.480318 0.072 Uiso 0.136(4) 1 calc R U P B 2
H73F H 0.927150 0.220108 0.406597 0.072 Uiso 0.136(4) 1 calc R U P B 2
C74B C 0.735(2) 0.2174(11) 0.3987(16) 0.0482(7) Uani 0.136(4) 1 d . . P B 2
H74D H 0.721221 0.255281 0.373255 0.072 Uiso 0.136(4) 1 calc R U P B 2
H74E H 0.760520 0.188414 0.368746 0.072 Uiso 0.136(4) 1 calc R U P B 2
H74F H 0.669948 0.202670 0.409598 0.072 Uiso 0.136(4) 1 calc R U P B 2

loop_
_atom_site_aniso_label
_atom_site_aniso_U_11
_atom_site_aniso_U_22
_atom_site_aniso_U_33
_atom_site_aniso_U_23
_atom_site_aniso_U_13
_atom_site_aniso_U_12
Ca1 0.0151(2) 0.0155(2) 0.0168(2) -0.0015(2) 0.00180(19) -0.00205(19)
Si1 0.0297(4) 0.0276(4) 0.0290(4) 0.0028(3) 0.0048(3) -0.0009(3)
Si2 0.0415(5) 0.0232(4) 0.0290(5) 0.0056(3) -0.0029(4) 0.0036(4)
O1 0.0342(12) 0.0233(10) 0.0340(12) -0.0064(9) 0.0044(9) -0.0090(9)
C2 0.0388(19) 0.0285(16) 0.049(2) 0.0043(15) -0.0026(16) -0.0036(14)
C3 0.054(2) 0.0294(17) 0.046(2) -0.0017(15) 0.0113(17) 0.0049(15)
C4 0.044(2) 0.0322(17) 0.045(2) -0.0106(15) -0.0055(16) -0.0056(15)
C5 0.0285(17) 0.0387(19) 0.060(2) -0.0150(17) 0.0059(16) -0.0034(14)
N6 0.0130(10) 0.0160(10) 0.0149(10) 0.0000(8) 0.0031(8) -0.0019(8)
C11 0.0206(14) 0.0272(15) 0.0274(15) 0.0053(12) -0.0017(12) -0.0021(11)
C12 0.043(2) 0.0340(18) 0.046(2) -0.0031(15) 0.0130(16) -0.0032(15)
C13 0.058(2) 0.049(2) 0.0299(18) 0.0021(16) -0.0076(17) -0.0008(18)
C14 0.049(2) 0.0379(19) 0.067(3) 0.0104(18) 0.030(2) 0.0026(16)
C15 0.075(3) 0.040(2) 0.038(2) 0.0106(17) -0.0079(19) 0.0182(19)
C16 0.059(2) 0.0299(18) 0.054(2) 0.0052(17) -0.0029(19) -0.0104(17)
C17 0.063(2) 0.0286(17) 0.042(2) -0.0032(15) 0.0055(18) 0.0083(16)
N21 0.0191(11) 0.0153(10) 0.0135(10) -0.0004(8) 0.0029(8) 0.0016(8)
C22 0.0133(12) 0.0177(12) 0.0237(13) -0.0036(11) 0.0034(10) 0.0007(10)
C23 0.0186(13) 0.0232(14) 0.0265(15) 0.0008(11) 0.0017(11) 0.0050(11)
C24 0.0428(19) 0.0263(16) 0.0425(19) 0.0065(14) 0.0081(15) 0.0151(14)
C25 0.054(2) 0.0298(17) 0.055(2) -0.0035(16) 0.0161(18) 0.0213(16)
C26 0.0394(19) 0.0387(18) 0.0363(18) -0.0145(15) 0.0139(15) 0.0114(15)
C27 0.0199(14) 0.0291(15) 0.0271(15) -0.0051(12) 0.0067(11) 0.0002(11)
C28 0.0314(16) 0.0268(15) 0.0214(14) 0.0047(12) 0.0022(12) 0.0055(12)
C29 0.050(2) 0.053(2) 0.0285(18) 0.0000(16) -0.0028(15) -0.0100(18)
C30 0.048(2) 0.046(2) 0.0282(17) 0.0102(15) 0.0081(15) -0.0040(16)
C31 0.0252(15) 0.0374(17) 0.0208(14) -0.0044(12) 0.0079(12) -0.0016(12)
C32 0.0418(19) 0.054(2) 0.0266(17) -0.0068(15) 0.0113(14) -0.0052(16)
C33 0.041(2) 0.064(2) 0.0308(18) -0.0013(16) 0.0131(15) -0.0215(17)
C34 0.0166(12) 0.0202(12) 0.0142(12) 0.0008(10) 0.0056(10) 0.0014(10)
C35 0.0168(12) 0.0177(12) 0.0164(13) -0.0004(10) 0.0034(10) -0.0015(10)
C36 0.0165(12) 0.0151(12) 0.0111(11) 0.0035(9) 0.0007(9) -0.0006(9)
C37 0.0175(12) 0.0141(12) 0.0111(11) 0.0032(9) 0.0009(9) -0.0001(9)
C38 0.0219(13) 0.0150(12) 0.0157(12) 0.0002(10) 0.0030(10) -0.0033(10)
C39 0.0214(13) 0.0207(13) 0.0191(13) 0.0002(11) 0.0057(11) -0.0079(11)
C40 0.0195(13) 0.0221(13) 0.0189(13) 0.0008(11) 0.0068(11) -0.0022(10)
C41 0.0288(15) 0.0230(14) 0.0375(17) -0.0042(12) 0.0199(13) -0.0096(12)
C42A 0.0301(14) 0.0336(14) 0.0551(18) 0.0009(13) 0.0164(13) -0.0122(11)
C43A 0.0301(14) 0.0336(14) 0.0551(18) 0.0009(13) 0.0164(13) -0.0122(11)
C44A 0.0301(14) 0.0336(14) 0.0551(18) 0.0009(13) 0.0164(13) -0.0122(11)
C42B 0.0301(14) 0.0336(14) 0.0551(18) 0.0009(13) 0.0164(13) -0.0122(11)
C43B 0.0301(14) 0.0336(14) 0.0551(18) 0.0009(13) 0.0164(13) -0.0122(11)
C44B 0.0301(14) 0.0336(14) 0.0551(18) 0.0009(13) 0.0164(13) -0.0122(11)
N51 0.0148(10) 0.0194(11) 0.0227(12) 0.0009(9) 0.0038(9) -0.0043(9)
C52 0.0182(13) 0.0232(14) 0.0254(14) -0.0053(11) 0.0087(11) -0.0061(11)
C53 0.0211(14) 0.0328(16) 0.0318(16) -0.0026(13) 0.0081(12) -0.0046(12)
C54 0.0213(15) 0.047(2) 0.0409(19) -0.0045(16) 0.0009(13) -0.0128(14)
C55 0.0324(18) 0.043(2) 0.052(2) -0.0066(17) 0.0106(16) -0.0231(15)
C56 0.0362(18) 0.0308(17) 0.047(2) 0.0020(15) 0.0126(16) -0.0147(14)
C57 0.0251(15) 0.0263(15) 0.0320(16) -0.0001(12) 0.0114(12) -0.0056(12)
C58 0.0164(14) 0.048(2) 0.044(2) 0.0103(16) 0.0036(13) -0.0020(13)
C59 0.046(2) 0.057(3) 0.083(3) 0.022(2) 0.023(2) 0.0176(19)
C60 0.0283(18) 0.084(3) 0.044(2) 0.019(2) -0.0041(16) -0.0080(18)
C61 0.0266(16) 0.0358(17) 0.0387(18) 0.0118(14) 0.0102(14) -0.0064(13)
C62 0.038(2) 0.093(3) 0.039(2) 0.002(2) 0.0084(17) -0.004(2)
C63 0.047(2) 0.048(2) 0.080(3) 0.024(2) 0.012(2) 0.0076(18)
C64 0.0150(13) 0.0211(13) 0.0285(15) 0.0002(11) 0.0082(11) -0.0030(10)
C65 0.0163(12) 0.0178(12) 0.0205(13) 0.0012(10) 0.0045(10) 0.0002(10)
C66 0.0164(12) 0.0156(12) 0.0147(12) 0.0015(10) 0.0017(10) 0.0004(10)
C67 0.0147(12) 0.0156(12) 0.0151(12) 0.0038(10) 0.0011(10) -0.0003(9)
C68 0.0210(13) 0.0137(12) 0.0188(13) 0.0005(10) 0.0021(10) -0.0013(10)
C69 0.0219(13) 0.0184(13) 0.0239(14) 0.0013(11) 0.0081(11) 0.0037(10)
C70 0.0181(13) 0.0210(13) 0.0263(14) 0.0015(11) 0.0085(11) -0.0001(10)
C71 0.0339(16) 0.0199(14) 0.0396(18) -0.0022(13) 0.0189(14) 0.0041(12)
C72A 0.0528(16) 0.0314(12) 0.0674(18) -0.0138(12) 0.0284(13) 0.0063(11)
C73A 0.0528(16) 0.0314(12) 0.0674(18) -0.0138(12) 0.0284(13) 0.0063(11)
C74A 0.0528(16) 0.0314(12) 0.0674(18) -0.0138(12) 0.0284(13) 0.0063(11)
C72B 0.0528(16) 0.0314(12) 0.0674(18) -0.0138(12) 0.0284(13) 0.0063(11)
C73B 0.0528(16) 0.0314(12) 0.0674(18) -0.0138(12) 0.0284(13) 0.0063(11)
C74B 0.0528(16) 0.0314(12) 0.0674(18) -0.0138(12) 0.0284(13) 0.0063(11)

loop_
_atom_type_symbol
_atom_type_description
_atom_type_scat_dispersion_real
_atom_type_scat_dispersion_imag
_atom_type_scat_source
C C 0.0033 0.0016 'International Tables Vol C Tables 4.2.6.8 and 6.1.1.4'
H H 0.0000 0.0000 'International Tables Vol C Tables 4.2.6.8 and 6.1.1.4'
Ca Ca 0.2262 0.3064 'International Tables Vol C Tables 4.2.6.8 and 6.1.1.4'
N N 0.0061 0.0033 'International Tables Vol C Tables 4.2.6.8 and 6.1.1.4'
O O 0.0106 0.0060 'International Tables Vol C Tables 4.2.6.8 and 6.1.1.4'
Si Si 0.0817 0.0704 'International Tables Vol C Tables 4.2.6.8 and 6.1.1.4'

loop_
_geom_angle_atom_site_label_1
_geom_angle_atom_site_label_2
_geom_angle_atom_site_label_3
_geom_angle
_geom_angle_site_symmetry_1
_geom_angle_site_symmetry_3
_geom_angle_publ_flag
N6 Ca1 O1 144.85(7) . . ?
N6 Ca1 C11 107.26(9) . . ?
O1 Ca1 C11 107.43(8) . . ?
N6 Ca1 N21 76.38(7) . . ?
O1 Ca1 N21 94.17(7) . . ?
C11 Ca1 N21 114.59(8) . . ?
N6 Ca1 N51 77.63(7) . . ?
O1 Ca1 N51 87.89(7) . . ?
C11 Ca1 N51 105.49(9) . . ?
N21 Ca1 N51 137.04(7) . . ?
C11 Si1 C14 112.31(17) . . ?
C11 Si1 C12 112.73(15) . . ?
C14 Si1 C12 107.02(16) . . ?
C11 Si1 C13 115.03(16) . . ?
C14 Si1 C13 107.28(18) . . ?
C12 Si1 C13 101.64(17) . . ?
C11 Si2 C17 112.15(15) . . ?
C11 Si2 C16 112.17(15) . . ?
C17 Si2 C16 108.46(18) . . ?
C11 Si2 C15 117.15(16) . . ?
C17 Si2 C15 101.96(18) . . ?
C16 Si2 C15 104.06(19) . . ?
C5 O1 C2 105.0(2) . . ?
C5 O1 Ca1 119.66(18) . . ?
C2 O1 Ca1 134.73(18) . . ?
O1 C2 C3 104.8(3) . . ?
O1 C2 H2A 110.8 . . ?
C3 C2 H2A 110.8 . . ?
O1 C2 H2B 110.8 . . ?
C3 C2 H2B 110.8 . . ?
H2A C2 H2B 108.9 . . ?
C2 C3 C4 102.9(3) . . ?
C2 C3 H3A 111.2 . . ?
C4 C3 H3A 111.2 . . ?
C2 C3 H3B 111.2 . . ?
C4 C3 H3B 111.2 . . ?
H3A C3 H3B 109.1 . . ?
C3 C4 C5 105.5(3) . . ?
C3 C4 H4A 110.6 . . ?
C5 C4 H4A 110.6 . . ?
C3 C4 H4B 110.6 . . ?
C5 C4 H4B 110.6 . . ?
H4A C4 H4B 108.8 . . ?
O1 C5 C4 106.5(3) . . ?
O1 C5 H5A 110.4 . . ?
C4 C5 H5A 110.4 . . ?
O1 C5 H5B 110.4 . . ?
C4 C5 H5B 110.4 . . ?
H5A C5 H5B 108.6 . . ?
C66 N6 C36 104.7(2) . . ?
C66 N6 Ca1 126.05(16) . . ?
C36 N6 Ca1 122.54(16) . . ?
Si1 C11 Si2 115.00(15) . . ?
Si1 C11 Ca1 118.50(14) . . ?
Si2 C11 Ca1 116.50(14) . . ?
Si1 C11 H11 100.6 . . ?
Si2 C11 H11 100.6 . . ?
Ca1 C11 H11 100.6 . . ?
Si1 C12 H12A 109.5 . . ?
Si1 C12 H12B 109.5 . . ?
H12A C12 H12B 109.5 . . ?
Si1 C12 H12C 109.5 . . ?
H12A C12 H12C 109.5 . . ?
H12B C12 H12C 109.5 . . ?
Si1 C13 H13A 109.5 . . ?
Si1 C13 H13B 109.5 . . ?
H13A C13 H13B 109.5 . . ?
Si1 C13 H13C 109.5 . . ?
H13A C13 H13C 109.5 . . ?
H13B C13 H13C 109.5 . . ?
Si1 C14 H14A 109.5 . . ?
Si1 C14 H14B 109.5 . . ?
H14A C14 H14B 109.5 . . ?
Si1 C14 H14C 109.5 . . ?
H14A C14 H14C 109.5 . . ?
H14B C14 H14C 109.5 . . ?
Si2 C15 H15A 109.5 . . ?
Si2 C15 H15B 109.5 . . ?
H15A C15 H15B 109.5 . . ?
Si2 C15 H15C 109.5 . . ?
H15A C15 H15C 109.5 . . ?
H15B C15 H15C 109.5 . . ?
Si2 C16 H16A 109.5 . . ?
Si2 C16 H16B 109.5 . . ?
H16A C16 H16B 109.5 . . ?
Si2 C16 H16C 109.5 . . ?
H16A C16 H16C 109.5 . . ?
H16B C16 H16C 109.5 . . ?
Si2 C17 H17A 109.5 . . ?
Si2 C17 H17B 109.5 . . ?
H17A C17 H17B 109.5 . . ?
Si2 C17 H17C 109.5 . . ?
H17A C17 H17C 109.5 . . ?
H17B C17 H17C 109.5 . . ?
C34 N21 C22 113.5(2) . . ?
C34 N21 Ca1 124.05(17) . . ?
C22 N21 Ca1 122.42(15) . . ?
C27 C22 C23 122.1(2) . . ?
C27 C22 N21 121.0(2) . . ?
C23 C22 N21 116.9(2) . . ?
C24 C23 C22 118.2(3) . . ?
C24 C23 C28 120.5(3) . . ?
C22 C23 C28 121.3(2) . . ?
C25 C24 C23 120.6(3) . . ?
C25 C24 H24 119.7 . . ?
C23 C24 H24 119.7 . . ?
C26 C25 C24 120.7(3) . . ?
C26 C25 H25 119.6 . . ?
C24 C25 H25 119.6 . . ?
C25 C26 C27 121.5(3) . . ?
C25 C26 H26 119.3 . . ?
C27 C26 H26 119.3 . . ?
C22 C27 C26 116.9(3) . . ?
C22 C27 C31 121.7(3) . . ?
C26 C27 C31 121.4(3) . . ?
C23 C28 C29 110.5(3) . . ?
C23 C28 C30 113.0(3) . . ?
C29 C28 C30 110.5(3) . . ?
C23 C28 H28 107.5 . . ?
C29 C28 H28 107.5 . . ?
C30 C28 H28 107.5 . . ?
C28 C29 H29A 109.5 . . ?
C28 C29 H29B 109.5 . . ?
H29A C29 H29B 109.5 . . ?
C28 C29 H29C 109.5 . . ?
H29A C29 H29C 109.5 . . ?
H29B C29 H29C 109.5 . . ?
C28 C30 H30A 109.5 . . ?
C28 C30 H30B 109.5 . . ?
H30A C30 H30B 109.5 . . ?
C28 C30 H30C 109.5 . . ?
H30A C30 H30C 109.5 . . ?
H30B C30 H30C 109.5 . . ?
C27 C31 C33 111.9(3) . . ?
C27 C31 C32 113.1(3) . . ?
C33 C31 C32 108.5(3) . . ?
C27 C31 H31 107.7 . . ?
C33 C31 H31 107.7 . . ?
C32 C31 H31 107.7 . . ?
C31 C32 H32A 109.5 . . ?
C31 C32 H32B 109.5 . . ?
H32A C32 H32B 109.5 . . ?
C31 C32 H32C 109.5 . . ?
H32A C32 H32C 109.5 . . ?
H32B C32 H32C 109.5 . . ?
C31 C33 H33A 109.5 . . ?
C31 C33 H33B 109.5 . . ?
H33A C33 H33B 109.5 . . ?
C31 C33 H33C 109.5 . . ?
H33A C33 H33C 109.5 . . ?
H33B C33 H33C 109.5 . . ?
N21 C34 C35 127.2(2) . . ?
N21 C34 H34 116.4 . . ?
C35 C34 H34 116.4 . . ?
C40 C35 C36 118.1(2) . . ?
C40 C35 C34 117.2(2) . . ?
C36 C35 C34 124.4(2) . . ?
N6 C36 C35 129.2(2) . . ?
N6 C36 C37 112.4(2) . . ?
C35 C36 C37 118.3(2) . . ?
C38 C37 C36 121.6(2) . . ?
C38 C37 C67 133.2(2) . . ?
C36 C37 C67 105.1(2) . . ?
C37 C38 C39 120.3(2) . . ?
C37 C38 H38 119.9 . . ?
C39 C38 H38 119.9 . . ?
C40 C39 C38 117.8(2) . . ?
C40 C39 C41 120.6(2) . . ?
C38 C39 C41 121.5(2) . . ?
C39 C40 C35 123.7(2) . . ?
C39 C40 H40 118.2 . . ?
C35 C40 H40 118.2 . . ?
C43A C41 C39 112.9(3) . . ?
C44B C41 C39 112.6(3) . . ?
C43A C41 C42A 112.6(5) . . ?
C39 C41 C42A 111.8(3) . . ?
C44B C41 C43B 110.9(4) . . ?
C39 C41 C43B 112.6(3) . . ?
C44B C41 C42B 110.6(4) . . ?
C39 C41 C42B 108.5(3) . . ?
C43B C41 C42B 100.9(4) . . ?
C43A C41 C44A 112.3(4) . . ?
C39 C41 C44A 104.8(3) . . ?
C42A C41 C44A 101.7(4) . . ?
C41 C42A H42A 109.5 . . ?
C41 C42A H42B 109.5 . . ?
H42A C42A H42B 109.5 . . ?
C41 C42A H42C 109.5 . . ?
H42A C42A H42C 109.5 . . ?
H42B C42A H42C 109.5 . . ?
C41 C43A H43A 109.5 . . ?
C41 C43A H43B 109.5 . . ?
H43A C43A H43B 109.5 . . ?
C41 C43A H43C 109.5 . . ?
H43A C43A H43C 109.5 . . ?
H43B C43A H43C 109.5 . . ?
C41 C44A H44A 109.5 . . ?
C41 C44A H44B 109.5 . . ?
H44A C44A H44B 109.5 . . ?
C41 C44A H44C 109.5 . . ?
H44A C44A H44C 109.5 . . ?
H44B C44A H44C 109.5 . . ?
C41 C42B H42D 109.5 . . ?
C41 C42B H42E 109.5 . . ?
H42D C42B H42E 109.5 . . ?
C41 C42B H42F 109.5 . . ?
H42D C42B H42F 109.5 . . ?
H42E C42B H42F 109.5 . . ?
C41 C43B H43D 109.5 . . ?
C41 C43B H43E 109.5 . . ?
H43D C43B H43E 109.5 . . ?
C41 C43B H43F 109.5 . . ?
H43D C43B H43F 109.5 . . ?
H43E C43B H43F 109.5 . . ?
C41 C44B H44D 109.5 . . ?
C41 C44B H44E 109.5 . . ?
H44D C44B H44E 109.5 . . ?
C41 C44B H44F 109.5 . . ?
H44D C44B H44F 109.5 . . ?
H44E C44B H44F 109.5 . . ?
C64 N51 C52 113.3(2) . . ?
C64 N51 Ca1 125.16(17) . . ?
C52 N51 Ca1 121.08(16) . . ?
C53 C52 C57 121.7(3) . . ?
C53 C52 N51 118.8(2) . . ?
C57 C52 N51 119.4(2) . . ?
C54 C53 C52 118.2(3) . . ?
C54 C53 C58 119.3(3) . . ?
C52 C53 C58 122.4(3) . . ?
C55 C54 C53 121.2(3) . . ?
C55 C54 H54 119.4 . . ?
C53 C54 H54 119.4 . . ?
C56 C55 C54 119.6(3) . . ?
C56 C55 H55 120.2 . . ?
C54 C55 H55 120.2 . . ?
C55 C56 C57 121.7(3) . . ?
C55 C56 H56 119.2 . . ?
C57 C56 H56 119.2 . . ?
C52 C57 C56 117.5(3) . . ?
C52 C57 C61 123.3(3) . . ?
C56 C57 C61 119.1(3) . . ?
C53 C58 C60 113.5(3) . . ?
C53 C58 C59 109.9(3) . . ?
C60 C58 C59 110.9(3) . . ?
C53 C58 H58 107.4 . . ?
C60 C58 H58 107.4 . . ?
C59 C58 H58 107.4 . . ?
C58 C59 H59A 109.5 . . ?
C58 C59 H59B 109.5 . . ?
H59A C59 H59B 109.5 . . ?
C58 C59 H59C 109.5 . . ?
H59A C59 H59C 109.5 . . ?
H59B C59 H59C 109.5 . . ?
C58 C60 H60A 109.5 . . ?
C58 C60 H60B 109.5 . . ?
H60A C60 H60B 109.5 . . ?
C58 C60 H60C 109.5 . . ?
H60A C60 H60C 109.5 . . ?
H60B C60 H60C 109.5 . . ?
C57 C61 C62 110.7(3) . . ?
C57 C61 C63 112.6(3) . . ?
C62 C61 C63 109.4(3) . . ?
C57 C61 H61 108.0 . . ?
C62 C61 H61 108.0 . . ?
C63 C61 H61 108.0 . . ?
C61 C62 H62A 109.5 . . ?
C61 C62 H62B 109.5 . . ?
H62A C62 H62B 109.5 . . ?
C61 C62 H62C 109.5 . . ?
H62A C62 H62C 109.5 . . ?
H62B C62 H62C 109.5 . . ?
C61 C63 H63A 109.5 . . ?
C61 C63 H63B 109.5 . . ?
H63A C63 H63B 109.5 . . ?
C61 C63 H63C 109.5 . . ?
H63A C63 H63C 109.5 . . ?
H63B C63 H63C 109.5 . . ?
N51 C64 C65 128.6(2) . . ?
N51 C64 H64 115.7 . . ?
C65 C64 H64 115.7 . . ?
C70 C65 C66 117.8(2) . . ?
C70 C65 C64 116.4(2) . . ?
C66 C65 C64 125.8(2) . . ?
N6 C66 C65 129.1(2) . . ?
N6 C66 C67 112.8(2) . . ?
C65 C66 C67 118.1(2) . . ?
C68 C67 C66 122.1(2) . . ?
C68 C67 C37 133.0(2) . . ?
C66 C67 C37 104.9(2) . . ?
C67 C68 C69 120.5(2) . . ?
C67 C68 H68 119.8 . . ?
C69 C68 H68 119.8 . . ?
C68 C69 C70 117.3(2) . . ?
C68 C69 C71 122.3(2) . . ?
C70 C69 C71 120.4(2) . . ?
C69 C70 C65 124.3(2) . . ?
C69 C70 H70 117.9 . . ?
C65 C70 H70 117.9 . . ?
C74A C71 C72A 109.5(3) . . ?
C72B C71 C73B 114.4(15) . . ?
C72B C71 C69 111.8(11) . . ?
C74A C71 C69 109.9(2) . . ?
C72A C71 C69 112.3(3) . . ?
C73B C71 C69 115.5(9) . . ?
C74A C71 C73A 109.3(3) . . ?
C72A C71 C73A 107.4(3) . . ?
C69 C71 C73A 108.4(3) . . ?
C72B C71 C74B 107.2(16) . . ?
C73B C71 C74B 99.4(16) . . ?
C69 C71 C74B 107.1(9) . . ?
C71 C72A H72A 109.5 . . ?
C71 C72A H72B 109.5 . . ?
H72A C72A H72B 109.5 . . ?
C71 C72A H72C 109.5 . . ?
H72A C72A H72C 109.5 . . ?
H72B C72A H72C 109.5 . . ?
C71 C73A H73A 109.5 . . ?
C71 C73A H73B 109.5 . . ?
H73A C73A H73B 109.5 . . ?
C71 C73A H73C 109.5 . . ?
H73A C73A H73C 109.5 . . ?
H73B C73A H73C 109.5 . . ?
C71 C74A H74A 109.5 . . ?
C71 C74A H74B 109.5 . . ?
H74A C74A H74B 109.5 . . ?
C71 C74A H74C 109.5 . . ?
H74A C74A H74C 109.5 . . ?
H74B C74A H74C 109.5 . . ?
C71 C72B H72D 109.5 . . ?
C71 C72B H72E 109.5 . . ?
H72D C72B H72E 109.5 . . ?
C71 C72B H72F 109.5 . . ?
H72D C72B H72F 109.5 . . ?
H72E C72B H72F 109.5 . . ?
C71 C73B H73D 109.5 . . ?
C71 C73B H73E 109.5 . . ?
H73D C73B H73E 109.5 . . ?
C71 C73B H73F 109.5 . . ?
H73D C73B H73F 109.5 . . ?
H73E C73B H73F 109.5 . . ?
C71 C74B H74D 109.5 . . ?
C71 C74B H74E 109.5 . . ?
H74D C74B H74E 109.5 . . ?
C71 C74B H74F 109.5 . . ?
H74D C74B H74F 109.5 . . ?
H74E C74B H74F 109.5 . . ?

loop_
_geom_bond_atom_site_label_1
_geom_bond_atom_site_label_2
_geom_bond_distance
_geom_bond_site_symmetry_2
_geom_bond_publ_flag
Ca1 N6 2.353(2) . ?
Ca1 O1 2.426(2) . ?
Ca1 C11 2.539(3) . ?
Ca1 N21 2.569(2) . ?
Ca1 N51 2.594(2) . ?
Si1 C11 1.820(3) . ?
Si1 C14 1.879(4) . ?
Si1 C12 1.882(3) . ?
Si1 C13 1.891(4) . ?
Si2 C11 1.844(3) . ?
Si2 C17 1.878(4) . ?
Si2 C16 1.883(4) . ?
Si2 C15 1.893(3) . ?
O1 C5 1.449(4) . ?
O1 C2 1.451(4) . ?
C2 C3 1.490(5) . ?
C2 H2A 0.9900 . ?
C2 H2B 0.9900 . ?
C3 C4 1.500(5) . ?
C3 H3A 0.9900 . ?
C3 H3B 0.9900 . ?
C4 C5 1.519(5) . ?
C4 H4A 0.9900 . ?
C4 H4B 0.9900 . ?
C5 H5A 0.9900 . ?
C5 H5B 0.9900 . ?
N6 C66 1.372(3) . ?
N6 C36 1.380(3) . ?
C11 H11 1.0000 . ?
C12 H12A 0.9800 . ?
C12 H12B 0.9800 . ?
C12 H12C 0.9800 . ?
C13 H13A 0.9800 . ?
C13 H13B 0.9800 . ?
C13 H13C 0.9800 . ?
C14 H14A 0.9800 . ?
C14 H14B 0.9800 . ?
C14 H14C 0.9800 . ?
C15 H15A 0.9800 . ?
C15 H15B 0.9800 . ?
C15 H15C 0.9800 . ?
C16 H16A 0.9800 . ?
C16 H16B 0.9800 . ?
C16 H16C 0.9800 . ?
C17 H17A 0.9800 . ?
C17 H17B 0.9800 . ?
C17 H17C 0.9800 . ?
N21 C34 1.289(3) . ?
N21 C22 1.450(3) . ?
C22 C27 1.401(4) . ?
C22 C23 1.405(4) . ?
C23 C24 1.386(4) . ?
C23 C28 1.516(4) . ?
C24 C25 1.378(5) . ?
C24 H24 0.9500 . ?
C25 C26 1.368(5) . ?
C25 H25 0.9500 . ?
C26 C27 1.404(4) . ?
C26 H26 0.9500 . ?
C27 C31 1.516(4) . ?
C28 C29 1.522(4) . ?
C28 C30 1.527(4) . ?
C28 H28 1.0000 . ?
C29 H29A 0.9800 . ?
C29 H29B 0.9800 . ?
C29 H29C 0.9800 . ?
C30 H30A 0.9800 . ?
C30 H30B 0.9800 . ?
C30 H30C 0.9800 . ?
C31 C33 1.528(4) . ?
C31 C32 1.531(4) . ?
C31 H31 1.0000 . ?
C32 H32A 0.9800 . ?
C32 H32B 0.9800 . ?
C32 H32C 0.9800 . ?
C33 H33A 0.9800 . ?
C33 H33B 0.9800 . ?
C33 H33C 0.9800 . ?
C34 C35 1.444(3) . ?
C34 H34 0.9500 . ?
C35 C40 1.405(4) . ?
C35 C36 1.409(3) . ?
C36 C37 1.421(3) . ?
C37 C38 1.392(3) . ?
C37 C67 1.443(3) . ?
C38 C39 1.393(4) . ?
C38 H38 0.9500 . ?
C39 C40 1.390(4) . ?
C39 C41 1.541(4) . ?
C40 H40 0.9500 . ?
C41 C43A 1.404(8) . ?
C41 C44B 1.418(7) . ?
C41 C42A 1.554(7) . ?
C41 C43B 1.578(7) . ?
C41 C42B 1.598(7) . ?
C41 C44A 1.607(8) . ?
C42A H42A 0.9800 . ?
C42A H42B 0.9800 . ?
C42A H42C 0.9800 . ?
C43A H43A 0.9800 . ?
C43A H43B 0.9800 . ?
C43A H43C 0.9800 . ?
C44A H44A 0.9800 . ?
C44A H44B 0.9800 . ?
C44A H44C 0.9800 . ?
C42B H42D 0.9800 . ?
C42B H42E 0.9800 . ?
C42B H42F 0.9800 . ?
C43B H43D 0.9800 . ?
C43B H43E 0.9800 . ?
C43B H43F 0.9800 . ?
C44B H44D 0.9800 . ?
C44B H44E 0.9800 . ?
C44B H44F 0.9800 . ?
N51 C64 1.283(3) . ?
N51 C52 1.457(3) . ?
C52 C53 1.397(4) . ?
C52 C57 1.398(4) . ?
C53 C54 1.395(4) . ?
C53 C58 1.517(4) . ?
C54 C55 1.379(5) . ?
C54 H54 0.9500 . ?
C55 C56 1.378(5) . ?
C55 H55 0.9500 . ?
C56 C57 1.400(4) . ?
C56 H56 0.9500 . ?
C57 C61 1.516(4) . ?
C58 C60 1.531(5) . ?
C58 C59 1.531(5) . ?
C58 H58 1.0000 . ?
C59 H59A 0.9800 . ?
C59 H59B 0.9800 . ?
C59 H59C 0.9800 . ?
C60 H60A 0.9800 . ?
C60 H60B 0.9800 . ?
C60 H60C 0.9800 . ?
C61 C62 1.524(5) . ?
C61 C63 1.529(5) . ?
C61 H61 1.0000 . ?
C62 H62A 0.9800 . ?
C62 H62B 0.9800 . ?
C62 H62C 0.9800 . ?
C63 H63A 0.9800 . ?
C63 H63B 0.9800 . ?
C63 H63C 0.9800 . ?
C64 C65 1.447(4) . ?
C64 H64 0.9500 . ?
C65 C70 1.400(4) . ?
C65 C66 1.416(3) . ?
C66 C67 1.422(3) . ?
C67 C68 1.387(4) . ?
C68 C69 1.395(4) . ?
C68 H68 0.9500 . ?
C69 C70 1.397(4) . ?
C69 C71 1.537(4) . ?
C70 H70 0.9500 . ?
C71 C72B 1.44(3) . ?
C71 C74A 1.505(5) . ?
C71 C72A 1.518(5) . ?
C71 C73B 1.53(3) . ?
C71 C73A 1.546(5) . ?
C71 C74B 1.63(3) . ?
C72A H72A 0.9800 . ?
C72A H72B 0.9800 . ?
C72A H72C 0.9800 . ?
C73A H73A 0.9800 . ?
C73A H73B 0.9800 . ?
C73A H73C 0.9800 . ?
C74A H74A 0.9800 . ?
C74A H74B 0.9800 . ?
C74A H74C 0.9800 . ?
C72B H72D 0.9800 . ?
C72B H72E 0.9800 . ?
C72B H72F 0.9800 . ?
C73B H73D 0.9800 . ?
C73B H73E 0.9800 . ?
C73B H73F 0.9800 . ?
C74B H74D 0.9800 . ?
C74B H74E 0.9800 . ?
C74B H74F 0.9800 . ?

loop_
_geom_torsion_atom_site_label_1
_geom_torsion_atom_site_label_2
_geom_torsion_atom_site_label_3
_geom_torsion_atom_site_label_4
_geom_torsion
_geom_torsion_site_symmetry_1
_geom_torsion_site_symmetry_2
_geom_torsion_site_symmetry_3
_geom_torsion_site_symmetry_4
_geom_torsion_publ_flag
C5 O1 C2 C3 -39.0(3) . . . . ?
Ca1 O1 C2 C3 131.7(2) . . . . ?
O1 C2 C3 C4 37.2(3) . . . . ?
C2 C3 C4 C5 -21.3(4) . . . . ?
C2 O1 C5 C4 24.8(4) . . . . ?
Ca1 O1 C5 C4 -147.7(2) . . . . ?
C3 C4 C5 O1 -1.6(4) . . . . ?
C14 Si1 C11 Si2 -54.7(2) . . . . ?
C12 Si1 C11 Si2 -175.70(16) . . . . ?
C13 Si1 C11 Si2 68.4(2) . . . . ?
C14 Si1 C11 Ca1 89.73(18) . . . . ?
C12 Si1 C11 Ca1 -31.3(2) . . . . ?
C13 Si1 C11 Ca1 -147.17(16) . . . . ?
C17 Si2 C11 Si1 -156.20(17) . . . . ?
C16 Si2 C11 Si1 81.5(2) . . . . ?
C15 Si2 C11 Si1 -38.8(2) . . . . ?
C17 Si2 C11 Ca1 58.6(2) . . . . ?
C16 Si2 C11 Ca1 -63.7(2) . . . . ?
C15 Si2 C11 Ca1 176.02(18) . . . . ?
C34 N21 C22 C27 90.0(3) . . . . ?
Ca1 N21 C22 C27 -92.3(3) . . . . ?
C34 N21 C22 C23 -91.8(3) . . . . ?
Ca1 N21 C22 C23 85.8(3) . . . . ?
C27 C22 C23 C24 -0.3(4) . . . . ?
N21 C22 C23 C24 -178.4(3) . . . . ?
C27 C22 C23 C28 -179.1(3) . . . . ?
N21 C22 C23 C28 2.8(4) . . . . ?
C22 C23 C24 C25 1.4(5) . . . . ?
C28 C23 C24 C25 -179.8(3) . . . . ?
C23 C24 C25 C26 -1.4(6) . . . . ?
C24 C25 C26 C27 0.3(6) . . . . ?
C23 C22 C27 C26 -0.8(4) . . . . ?
N21 C22 C27 C26 177.2(3) . . . . ?
C23 C22 C27 C31 179.1(3) . . . . ?
N21 C22 C27 C31 -2.9(4) . . . . ?
C25 C26 C27 C22 0.8(5) . . . . ?
C25 C26 C27 C31 -179.1(3) . . . . ?
C24 C23 C28 C29 -84.2(4) . . . . ?
C22 C23 C28 C29 94.7(3) . . . . ?
C24 C23 C28 C30 40.2(4) . . . . ?
C22 C23 C28 C30 -140.9(3) . . . . ?
C22 C27 C31 C33 -88.2(3) . . . . ?
C26 C27 C31 C33 91.6(4) . . . . ?
C22 C27 C31 C32 148.9(3) . . . . ?
C26 C27 C31 C32 -31.3(4) . . . . ?
C22 N21 C34 C35 168.4(2) . . . . ?
Ca1 N21 C34 C35 -9.2(4) . . . . ?
N21 C34 C35 C40 167.3(3) . . . . ?
N21 C34 C35 C36 -19.3(4) . . . . ?
C66 N6 C36 C35 -174.8(2) . . . . ?
Ca1 N6 C36 C35 32.4(3) . . . . ?
C66 N6 C36 C37 2.0(3) . . . . ?
Ca1 N6 C36 C37 -150.76(16) . . . . ?
C40 C35 C36 N6 -179.2(2) . . . . ?
C34 C35 C36 N6 7.5(4) . . . . ?
C40 C35 C36 C37 4.1(3) . . . . ?
C34 C35 C36 C37 -169.2(2) . . . . ?
N6 C36 C37 C38 177.8(2) . . . . ?
C35 C36 C37 C38 -4.9(4) . . . . ?
N6 C36 C37 C67 -2.1(3) . . . . ?
C35 C36 C37 C67 175.1(2) . . . . ?
C36 C37 C38 C39 1.0(4) . . . . ?
C67 C37 C38 C39 -179.0(3) . . . . ?
C37 C38 C39 C40 3.6(4) . . . . ?
C37 C38 C39 C41 -174.8(2) . . . . ?
C38 C39 C40 C35 -4.4(4) . . . . ?
C41 C39 C40 C35 174.0(3) . . . . ?
C36 C35 C40 C39 0.5(4) . . . . ?
C34 C35 C40 C39 174.3(2) . . . . ?
C40 C39 C41 C43A 64.8(5) . . . . ?
C38 C39 C41 C43A -116.8(4) . . . . ?
C40 C39 C41 C44B -109.1(4) . . . . ?
C38 C39 C41 C44B 69.2(4) . . . . ?
C40 C39 C41 C42A -167.0(4) . . . . ?
C38 C39 C41 C42A 11.3(5) . . . . ?
C40 C39 C41 C43B 17.2(5) . . . . ?
C38 C39 C41 C43B -164.5(4) . . . . ?
C40 C39 C41 C42B 128.1(4) . . . . ?
C38 C39 C41 C42B -53.6(4) . . . . ?
C40 C39 C41 C44A -57.7(4) . . . . ?
C38 C39 C41 C44A 120.7(4) . . . . ?
C64 N51 C52 C53 -91.7(3) . . . . ?
Ca1 N51 C52 C53 80.7(3) . . . . ?
C64 N51 C52 C57 88.6(3) . . . . ?
Ca1 N51 C52 C57 -99.0(3) . . . . ?
C57 C52 C53 C54 -2.1(4) . . . . ?
N51 C52 C53 C54 178.2(3) . . . . ?
C57 C52 C53 C58 -178.8(3) . . . . ?
N51 C52 C53 C58 1.5(4) . . . . ?
C52 C53 C54 C55 0.9(5) . . . . ?
C58 C53 C54 C55 177.7(3) . . . . ?
C53 C54 C55 C56 0.6(5) . . . . ?
C54 C55 C56 C57 -0.9(5) . . . . ?
C53 C52 C57 C56 1.7(4) . . . . ?
N51 C52 C57 C56 -178.6(3) . . . . ?
C53 C52 C57 C61 179.4(3) . . . . ?
N51 C52 C57 C61 -0.9(4) . . . . ?
C55 C56 C57 C52 -0.2(5) . . . . ?
C55 C56 C57 C61 -177.9(3) . . . . ?
C54 C53 C58 C60 47.5(4) . . . . ?
C52 C53 C58 C60 -135.8(3) . . . . ?
C54 C53 C58 C59 -77.3(4) . . . . ?
C52 C53 C58 C59 99.4(4) . . . . ?
C52 C57 C61 C62 -100.6(4) . . . . ?
C56 C57 C61 C62 77.0(4) . . . . ?
C52 C57 C61 C63 136.6(3) . . . . ?
C56 C57 C61 C63 -45.7(4) . . . . ?
C52 N51 C64 C65 177.1(3) . . . . ?
Ca1 N51 C64 C65 5.1(4) . . . . ?
N51 C64 C65 C70 -169.5(3) . . . . ?
N51 C64 C65 C66 9.0(5) . . . . ?
C36 N6 C66 C65 178.6(2) . . . . ?
Ca1 N6 C66 C65 -29.8(4) . . . . ?
C36 N6 C66 C67 -1.1(3) . . . . ?
Ca1 N6 C66 C67 150.38(17) . . . . ?
C70 C65 C66 N6 -177.6(2) . . . . ?
C64 C65 C66 N6 3.8(4) . . . . ?
C70 C65 C66 C67 2.1(4) . . . . ?
C64 C65 C66 C67 -176.4(2) . . . . ?
N6 C66 C67 C68 179.0(2) . . . . ?
C65 C66 C67 C68 -0.8(4) . . . . ?
N6 C66 C67 C37 -0.1(3) . . . . ?
C65 C66 C67 C37 -179.9(2) . . . . ?
C38 C37 C67 C68 2.4(5) . . . . ?
C36 C37 C67 C68 -177.7(3) . . . . ?
C38 C37 C67 C66 -178.7(3) . . . . ?
C36 C37 C67 C66 1.3(3) . . . . ?
C66 C67 C68 C69 -0.4(4) . . . . ?
C37 C67 C68 C69 178.4(3) . . . . ?
C67 C68 C69 C70 0.3(4) . . . . ?
C67 C68 C69 C71 -180.0(2) . . . . ?
C68 C69 C70 C65 1.2(4) . . . . ?
C71 C69 C70 C65 -178.6(3) . . . . ?
C66 C65 C70 C69 -2.4(4) . . . . ?
C64 C65 C70 C69 176.3(3) . . . . ?
C68 C69 C71 C72B -57.2(14) . . . . ?
C70 C69 C71 C72B 122.5(14) . . . . ?
C68 C69 C71 C74A 115.3(3) . . . . ?
C70 C69 C71 C74A -65.0(4) . . . . ?
C68 C69 C71 C72A -6.8(4) . . . . ?
C70 C69 C71 C72A 172.9(3) . . . . ?
C68 C69 C71 C73B 169.6(14) . . . . ?
C70 C69 C71 C73B -10.7(14) . . . . ?
C68 C69 C71 C73A -125.3(3) . . . . ?
C70 C69 C71 C73A 54.4(4) . . . . ?
C68 C69 C71 C74B 59.9(11) . . . . ?
C70 C69 C71 C74B -120.4(11) . . . . ?
